data_7712803
loop_
_publ_author_name
'Katzenmayer, Markus'
'Kracht, Felix'
'Maichle-Moessmer, Caecilia'
'Anwander, Reiner'

_publ_section_title
;
 Potential precursors for terminal ytterbium(II) imide complexes bearing
 the tris(3-tert-butyl-5-methylpyrazolyl)hydroborato ligand
;
_journal_name_full 'Dalton Transactions'
_journal_paper_doi 10.1039/D3DT00861D
_journal_year 2023
_chemical_formula_sum 'C43 H67 B F6 N7 O2 Yb'
_chemical_formula_weight 1011.88
_chemical_properties_physical Air-sensitive,Moisture-sensitive
_space_group_crystal_system triclinic
_space_group_IT_number 1
_space_group_name_Hall 'P 1'
_space_group_name_H-M_alt 'P 1'
_atom_sites_solution_hydrogens mixed
_audit_creation_method SHELXL-2014/7
_audit_update_record
;
2023-03-14 deposited with the CCDC.	2023-04-18 downloaded from the CCDC.
;
_cell_angle_alpha 100.123(3)
_cell_angle_beta 107.912(3)
_cell_angle_gamma 90.396(3)
_cell_formula_units_Z 2
_cell_length_a 11.6419(9)
_cell_length_b 12.1357(10)
_cell_length_c 17.4345(14)
_cell_measurement_reflns_used 180
_cell_measurement_temperature 100(2)
_cell_measurement_theta_max 18.75
_cell_measurement_theta_min 2.298
_cell_volume 2302.4(3)
_computing_cell_refinement 'SAINT V8.40B (Bruker Nano, Inc., 2019)'
_computing_data_collection 'APEX3 v2019.11-0'
_computing_data_reduction 'SAINT V8.40B (Bruker Nano, Inc., 2019)'
_computing_structure_refinement 'SHELXL-2014/7 (Sheldrick, 2014)'
_computing_structure_solution 'SHELXT 2018/2 (Sheldrick, 2018)'
_diffrn_ambient_temperature 100(2)
_diffrn_measured_fraction_theta_full 1.000
_diffrn_measured_fraction_theta_max 0.989
_diffrn_measurement_device_type 'Bruker APEX II DUO'
_diffrn_measurement_method 'omega scans'
_diffrn_radiation_type MoK\a
_diffrn_radiation_wavelength 0.71073
_diffrn_reflns_av_R_equivalents 0.0829
_diffrn_reflns_av_unetI/netI 0.1091
_diffrn_reflns_Laue_measured_fraction_full 1.000
_diffrn_reflns_Laue_measured_fraction_max 0.989
_diffrn_reflns_limit_h_max 14
_diffrn_reflns_limit_h_min -14
_diffrn_reflns_limit_k_max 15
_diffrn_reflns_limit_k_min -15
_diffrn_reflns_limit_l_max 21
_diffrn_reflns_limit_l_min -21
_diffrn_reflns_number 54467
_diffrn_reflns_point_group_measured_fraction_full 1.000
_diffrn_reflns_point_group_measured_fraction_max 0.989
_diffrn_reflns_theta_full 25.242
_diffrn_reflns_theta_max 26.505
_diffrn_reflns_theta_min 1.249
_diffrn_source 'ImuS-focus sealed tube'
_exptl_absorpt_coefficient_mu 2.098
_exptl_absorpt_correction_type multi-scan
_exptl_absorpt_process_details 'sadabs V2012/1 (Bruker AXS Inc.)'
_exptl_crystal_colour yellow
_exptl_crystal_density_diffrn 1.460
_exptl_crystal_description needle
_exptl_crystal_F_000 1038
_exptl_crystal_size_max 0.244
_exptl_crystal_size_mid 0.062
_exptl_crystal_size_min 0.049
_exptl_transmission_factor_max 0.7454
_exptl_transmission_factor_min 0.6236
_refine_diff_density_max 2.236
_refine_diff_density_min -1.389
_refine_diff_density_rms 0.151
_refine_ls_abs_structure_details
;
 Refined as an inversion twin.
;
_refine_ls_abs_structure_Flack 0.486(17)
_refine_ls_extinction_method none
_refine_ls_goodness_of_fit_ref 1.067
_refine_ls_hydrogen_treatment mixed
_refine_ls_matrix_type full
_refine_ls_number_parameters 1175
_refine_ls_number_reflns 18830
_refine_ls_number_restraints 2338
_refine_ls_restrained_S_all 1.050
_refine_ls_R_factor_all 0.0837
_refine_ls_R_factor_gt 0.0526
_refine_ls_shift/su_max 0.024
_refine_ls_shift/su_mean 0.001
_refine_ls_structure_factor_coef Fsqd
_refine_ls_weighting_details 'w=1/[\s^2^(Fo^2^)+(0.0497P)^2^] where P=(Fo^2^+2Fc^2^)/3'
_refine_ls_weighting_scheme calc
_refine_ls_wR_factor_gt 0.1091
_refine_ls_wR_factor_ref 0.1253
_reflns_Friedel_coverage 1.000
_reflns_Friedel_fraction_full 1.000
_reflns_Friedel_fraction_max 0.989
_reflns_number_gt 14115
_reflns_number_total 18830
_reflns_threshold_expression 'I > 2\s(I)'
_cod_data_source_file d3dt00861d2.cif
_cod_data_source_block 3-thf_mo_MK174_2_0m_p1
_cod_database_code 7712803
_shelx_shelxl_version_number 2014/7
_shelx_space_group_comment
;
The symmetry employed for this shelxl refinement is uniquely defined
by the following loop, which should always be used as a source of
symmetry information in preference to the above space-group names.
They are only intended as comments.
;
_shelx_estimated_absorpt_t_min 0.629
_shelx_estimated_absorpt_t_max 0.904

loop_
_space_group_symop_operation_xyz
'x, y, z'

loop_
_atom_site_label
_atom_site_type_symbol
_atom_site_fract_x
_atom_site_fract_y
_atom_site_fract_z
_atom_site_U_iso_or_equiv
_atom_site_adp_type
_atom_site_occupancy
_atom_site_site_symmetry_order
_atom_site_calc_flag
_atom_site_refinement_flags_posn
_atom_site_refinement_flags_adp
_atom_site_refinement_flags_occupancy
_atom_site_disorder_assembly
_atom_site_disorder_group
C1 C 0.638(2) 1.201(2) 0.4077(13) 0.018(3) Uani 1 1 d . U . . .
C2 C 0.711(2) 1.242(2) 0.3676(12) 0.023(3) Uani 1 1 d . U . . .
H2 H 0.7625 1.3091 0.3856 0.028 Uiso 1 1 calc R U . . .
C3 C 0.691(3) 1.160(2) 0.2915(16) 0.021(3) Uani 1 1 d . U . . .
C4 C 0.614(2) 1.264(2) 0.4787(14) 0.028(3) Uani 1 1 d . U . . .
C5 C 0.532(2) 1.182(2) 0.5086(15) 0.040(5) Uani 1 1 d . U . . .
H5A H 0.5171 1.2222 0.5582 0.060 Uiso 1 1 calc R U . . .
H5B H 0.5751 1.1152 0.5205 0.060 Uiso 1 1 calc R U . . .
H5C H 0.4549 1.1606 0.4651 0.060 Uiso 1 1 calc R U . . .
C6 C 0.732(2) 1.291(3) 0.5511(16) 0.033(6) Uani 1 1 d . U . . .
H6A H 0.7132 1.3192 0.6017 0.049 Uiso 1 1 calc R U . . .
H6B H 0.7824 1.3483 0.5407 0.049 Uiso 1 1 calc R U . . .
H6C H 0.7763 1.2229 0.5568 0.049 Uiso 1 1 calc R U . . .
C7 C 0.581(2) 1.3894(17) 0.4653(15) 0.048(6) Uani 1 1 d . U . . .
H7A H 0.5511 1.4266 0.5093 0.071 Uiso 1 1 calc R U . . .
H7B H 0.5189 1.3862 0.4122 0.071 Uiso 1 1 calc R U . . .
H7C H 0.6540 1.4316 0.4664 0.071 Uiso 1 1 calc R U . . .
C8 C 0.760(2) 1.149(2) 0.2259(15) 0.030(5) Uani 1 1 d . U . . .
H8A H 0.7034 1.1210 0.1711 0.045 Uiso 1 1 calc R U . . .
H8B H 0.8242 1.0967 0.2386 0.045 Uiso 1 1 calc R U . . .
H8C H 0.7965 1.2228 0.2272 0.045 Uiso 1 1 calc R U . . .
C9 C 0.702(2) 0.731(2) 0.2761(12) 0.022(3) Uani 1 1 d . U . . .
C10 C 0.726(2) 0.735(2) 0.1953(15) 0.028(4) Uani 1 1 d . U . . .
H10 H 0.7772 0.6888 0.1722 0.034 Uiso 1 1 calc R U . . .
C11 C 0.667(2) 0.8122(19) 0.1651(15) 0.026(3) Uani 1 1 d . U . . .
C12 C 0.7475(17) 0.6485(19) 0.3257(13) 0.028(3) Uani 1 1 d . U . . .
C13 C 0.7398(18) 0.6919(17) 0.4107(13) 0.028(4) Uani 1 1 d . U . . .
H13A H 0.7755 0.6393 0.4468 0.043 Uiso 1 1 calc R U . . .
H13B H 0.6548 0.6990 0.4078 0.043 Uiso 1 1 calc R U . . .
H13C H 0.7840 0.7654 0.4326 0.043 Uiso 1 1 calc R U . . .
C14 C 0.6876(16) 0.5329(17) 0.2818(13) 0.035(4) Uani 1 1 d . U . . .
H14A H 0.7181 0.4778 0.3168 0.052 Uiso 1 1 calc R U . . .
H14B H 0.7064 0.5118 0.2303 0.052 Uiso 1 1 calc R U . . .
H14C H 0.5998 0.5346 0.2699 0.052 Uiso 1 1 calc R U . . .
C15 C 0.8816(15) 0.6444(16) 0.3431(12) 0.034(4) Uani 1 1 d . U . . .
H15A H 0.9120 0.5903 0.3790 0.051 Uiso 1 1 calc R U . . .
H15B H 0.9209 0.7189 0.3702 0.051 Uiso 1 1 calc R U . . .
H15C H 0.8995 0.6213 0.2914 0.051 Uiso 1 1 calc R U . . .
C16 C 0.648(2) 0.850(2) 0.0904(12) 0.029(5) Uani 1 1 d . U . . .
H16A H 0.5635 0.8663 0.0683 0.043 Uiso 1 1 calc R U . . .
H16B H 0.6687 0.7916 0.0510 0.043 Uiso 1 1 calc R U . . .
H16C H 0.7003 0.9182 0.0999 0.043 Uiso 1 1 calc R U . . .
C17 C 0.258(2) 0.947(2) 0.2539(17) 0.018(3) Uani 1 1 d . U . . .
C18 C 0.218(2) 0.957(2) 0.1740(14) 0.017(3) Uani 1 1 d . U . . .
H18 H 0.1360 0.9573 0.1417 0.021 Uiso 1 1 calc R U . . .
C19 C 0.320(2) 0.967(2) 0.1469(15) 0.012(3) Uani 1 1 d . U . . .
C20 C 0.181(3) 0.949(2) 0.3118(17) 0.023(3) Uani 1 1 d . U . . .
C21 C 0.263(2) 0.938(2) 0.3984(14) 0.033(5) Uani 1 1 d . U . . .
H21A H 0.2139 0.9327 0.4342 0.049 Uiso 1 1 calc R U . . .
H21B H 0.3211 1.0033 0.4215 0.049 Uiso 1 1 calc R U . . .
H21C H 0.3078 0.8697 0.3941 0.049 Uiso 1 1 calc R U . . .
C22 C 0.127(3) 1.063(2) 0.3221(17) 0.033(5) Uani 1 1 d . U . . .
H22A H 0.0723 1.0623 0.3547 0.050 Uiso 1 1 calc R U . . .
H22B H 0.0828 1.0790 0.2681 0.050 Uiso 1 1 calc R U . . .
H22C H 0.1929 1.1213 0.3502 0.050 Uiso 1 1 calc R U . . .
C23 C 0.062(2) 0.871(2) 0.2708(17) 0.038(5) Uani 1 1 d . U . . .
H23A H 0.0143 0.8757 0.3086 0.056 Uiso 1 1 calc R U . . .
H23B H 0.0831 0.7934 0.2578 0.056 Uiso 1 1 calc R U . . .
H23C H 0.0145 0.8949 0.2202 0.056 Uiso 1 1 calc R U . . .
C24 C 0.325(2) 0.987(2) 0.0628(13) 0.027(6) Uani 1 1 d . U . . .
H24A H 0.3663 0.9259 0.0392 0.040 Uiso 1 1 calc R U . . .
H24B H 0.3699 1.0585 0.0700 0.040 Uiso 1 1 calc R U . . .
H24C H 0.2428 0.9881 0.0259 0.040 Uiso 1 1 calc R U . . .
C25 C 0.377(2) 0.6658(18) 0.2733(13) 0.027(4) Uani 1 1 d D U . . .
H25A H 0.4367 0.6527 0.2435 0.032 Uiso 1 1 calc R U . . .
H25B H 0.3136 0.7113 0.2438 0.032 Uiso 1 1 calc R U . . .
C26 C 0.321(3) 0.557(2) 0.2764(14) 0.042(4) Uani 1 1 d D U . . .
H26A H 0.2431 0.5380 0.2318 0.050 Uiso 1 1 calc R U . . .
H26B H 0.3756 0.4961 0.2718 0.050 Uiso 1 1 calc R U . . .
C27 C 0.302(3) 0.577(2) 0.3576(13) 0.044(5) Uani 1 1 d D U . . .
H27A H 0.2245 0.6106 0.3557 0.053 Uiso 1 1 calc R U . . .
H27B H 0.3054 0.5066 0.3797 0.053 Uiso 1 1 calc R U . . .
C28 C 0.402(2) 0.652(2) 0.4029(15) 0.033(4) Uani 1 1 d D U . . .
H28A H 0.4725 0.6096 0.4261 0.040 Uiso 1 1 calc R U . . .
H28B H 0.3829 0.6996 0.4492 0.040 Uiso 1 1 calc R U . . .
C29 C 0.859(2) 0.986(2) 0.4323(15) 0.036(4) Uani 1 1 d . U . . .
H29A H 0.8245 1.0252 0.3857 0.043 Uiso 1 1 calc R U . . .
H29B H 0.8854 0.9134 0.4109 0.043 Uiso 1 1 calc R U . . .
C30 C 0.9627(17) 1.0545(19) 0.4928(10) 0.053(4) Uani 1 1 d . U . . .
H30A H 0.9573 1.1346 0.4882 0.064 Uiso 1 1 calc R U . . .
H30B H 1.0396 1.0288 0.4850 0.064 Uiso 1 1 calc R U . . .
C31 C 0.955(3) 1.037(3) 0.5766(18) 0.039(4) Uani 1 1 d . U . . .
H31A H 1.0224 0.9930 0.6028 0.046 Uiso 1 1 calc R U . . .
H31B H 0.9610 1.1104 0.6134 0.046 Uiso 1 1 calc R U . . .
C32 C 0.838(2) 0.976(3) 0.5626(14) 0.029(4) Uani 1 1 d . U . . .
H32A H 0.7922 1.0177 0.5968 0.035 Uiso 1 1 calc R U . . .
H32B H 0.8501 0.9004 0.5763 0.035 Uiso 1 1 calc R U . . .
C33 C 0.5463(9) 0.8925(8) 0.6032(4) 0.028(2) Uani 1 1 d G U . . .
C34 C 0.5993(8) 0.8483(7) 0.6733(6) 0.031(3) Uani 1 1 d G U . . .
H34 H 0.6567 0.7932 0.6728 0.037 Uiso 1 1 calc R U . . .
C35 C 0.5682(9) 0.8846(8) 0.7440(4) 0.037(3) Uani 1 1 d G U . . .
C36 C 0.4841(9) 0.9653(8) 0.7447(4) 0.036(3) Uani 1 1 d G U . . .
H36 H 0.4628 0.9901 0.7930 0.043 Uiso 1 1 calc R U . . .
C37 C 0.4311(8) 1.0095(7) 0.6746(5) 0.032(2) Uani 1 1 d G U . . .
C38 C 0.4622(8) 0.9731(7) 0.6039(4) 0.028(3) Uani 1 1 d G U . . .
H38 H 0.4260 1.0034 0.5560 0.034 Uiso 1 1 calc R U . . .
C39 C 0.6272(16) 0.8477(13) 0.8224(10) 0.054(3) Uani 1 1 d D U . . .
C40 C 0.3479(15) 1.1005(13) 0.6760(8) 0.040(2) Uani 1 1 d D U . . .
C41 C 1.418(2) 1.288(3) 1.0611(18) 0.023(3) Uani 1 1 d . U . . .
C42 C 1.459(2) 1.281(2) 1.1470(15) 0.023(4) Uani 1 1 d . U . . .
H42 H 1.5407 1.2844 1.1819 0.028 Uiso 1 1 calc R U . . .
C43 C 1.360(2) 1.269(2) 1.1664(17) 0.021(3) Uani 1 1 d . U . . .
C44 C 1.491(3) 1.284(3) 1.0050(19) 0.031(4) Uani 1 1 d . U . . .
C45 C 1.531(2) 1.163(2) 0.9916(17) 0.034(5) Uani 1 1 d . U . . .
H45A H 1.5767 1.1443 1.0446 0.051 Uiso 1 1 calc R U . . .
H45B H 1.5820 1.1568 0.9559 0.051 Uiso 1 1 calc R U . . .
H45C H 1.4593 1.1105 0.9658 0.051 Uiso 1 1 calc R U . . .
C46 C 1.585(2) 1.382(2) 1.0389(17) 0.048(6) Uani 1 1 d . U . . .
H46A H 1.6383 1.3793 1.0047 0.073 Uiso 1 1 calc R U . . .
H46B H 1.6332 1.3782 1.0952 0.073 Uiso 1 1 calc R U . . .
H46C H 1.5448 1.4530 1.0386 0.073 Uiso 1 1 calc R U . . .
C47 C 1.423(2) 1.317(2) 0.9235(14) 0.030(5) Uani 1 1 d . U . . .
H47A H 1.4760 1.3124 0.8891 0.045 Uiso 1 1 calc R U . . .
H47B H 1.3980 1.3935 0.9332 0.045 Uiso 1 1 calc R U . . .
H47C H 1.3513 1.2651 0.8956 0.045 Uiso 1 1 calc R U . . .
C48 C 1.350(2) 1.2528(17) 1.2428(12) 0.016(4) Uani 1 1 d . U . . .
H48A H 1.4310 1.2551 1.2825 0.024 Uiso 1 1 calc R U . . .
H48B H 1.3076 1.1799 1.2357 0.024 Uiso 1 1 calc R U . . .
H48C H 1.3045 1.3126 1.2629 0.024 Uiso 1 1 calc R U . . .
C49 C 0.9586(19) 1.5011(18) 1.0457(12) 0.016(2) Uani 1 1 d . U . . .
C50 C 0.958(2) 1.5114(19) 1.1212(14) 0.016(2) Uani 1 1 d . U . . .
H50 H 0.9272 1.5706 1.1514 0.019 Uiso 1 1 calc R U . . .
C51 C 1.0137(18) 1.4112(16) 1.1494(13) 0.013(2) Uani 1 1 d . U . . .
C52 C 0.9018(15) 1.5808(17) 0.9818(12) 0.020(2) Uani 1 1 d . U . . .
C53 C 0.9490(16) 1.5624(15) 0.9063(12) 0.020(3) Uani 1 1 d . U . . .
H53A H 0.9018 1.6044 0.8654 0.030 Uiso 1 1 calc R U . . .
H53B H 0.9404 1.4823 0.8821 0.030 Uiso 1 1 calc R U . . .
H53C H 1.0344 1.5889 0.9239 0.030 Uiso 1 1 calc R U . . .
C54 C 0.7622(14) 1.5719(14) 0.9636(11) 0.023(3) Uani 1 1 d . U . . .
H54A H 0.7271 1.6360 0.9398 0.034 Uiso 1 1 calc R U . . .
H54B H 0.7438 1.5718 1.0148 0.034 Uiso 1 1 calc R U . . .
H54C H 0.7279 1.5022 0.9249 0.034 Uiso 1 1 calc R U . . .
C55 C 0.9500(14) 1.7020(15) 1.0247(11) 0.026(3) Uani 1 1 d . U . . .
H55A H 0.9070 1.7546 0.9909 0.040 Uiso 1 1 calc R U . . .
H55B H 1.0367 1.7106 1.0321 0.040 Uiso 1 1 calc R U . . .
H55C H 0.9370 1.7178 1.0784 0.040 Uiso 1 1 calc R U . . .
C56 C 1.019(2) 1.3785(19) 1.2335(12) 0.025(5) Uani 1 1 d . U . . .
H56A H 0.9897 1.2998 1.2242 0.038 Uiso 1 1 calc R U . . .
H56B H 0.9673 1.4264 1.2584 0.038 Uiso 1 1 calc R U . . .
H56C H 1.1023 1.3889 1.2703 0.038 Uiso 1 1 calc R U . . .
C57 C 1.038(2) 1.030(2) 0.9154(14) 0.022(3) Uani 1 1 d . U . . .
C58 C 0.964(2) 1.000(2) 0.9583(13) 0.027(4) Uani 1 1 d . U . . .
H58 H 0.9137 0.9330 0.9446 0.033 Uiso 1 1 calc R U . . .
C59 C 0.974(3) 1.078(3) 1.0186(17) 0.023(4) Uani 1 1 d . U . . .
C60 C 1.055(2) 0.971(2) 0.8298(15) 0.033(3) Uani 1 1 d D U . . .
C61 C 1.150(2) 1.028(2) 0.8115(17) 0.048(6) Uani 1 1 d D U . . .
H61A H 1.2230 1.0404 0.8598 0.072 Uiso 1 1 calc R U . . .
H61B H 1.1240 1.1004 0.7973 0.072 Uiso 1 1 calc R U . . .
H61C H 1.1688 0.9818 0.7653 0.072 Uiso 1 1 calc R U . . .
C62 C 0.934(2) 0.956(2) 0.7630(16) 0.028(5) Uani 1 1 d D U . . .
H62A H 0.9395 0.9023 0.7152 0.043 Uiso 1 1 calc R U . . .
H62B H 0.9111 1.0278 0.7470 0.043 Uiso 1 1 calc R U . . .
H62C H 0.8724 0.9265 0.7834 0.043 Uiso 1 1 calc R U . . .
C63 C 1.126(2) 0.8704(16) 0.8476(14) 0.045(5) Uani 1 1 d D U . . .
H63A H 1.1432 0.8333 0.7981 0.068 Uiso 1 1 calc R U . . .
H63B H 1.0786 0.8180 0.8648 0.068 Uiso 1 1 calc R U . . .
H63C H 1.2022 0.8944 0.8917 0.068 Uiso 1 1 calc R U . . .
C64 C 0.916(2) 1.081(2) 1.0811(15) 0.034(6) Uani 1 1 d . U . . .
H64A H 0.8855 1.1555 1.0919 0.051 Uiso 1 1 calc R U . . .
H64B H 0.9749 1.0666 1.1316 0.051 Uiso 1 1 calc R U . . .
H64C H 0.8489 1.0240 1.0622 0.051 Uiso 1 1 calc R U . . .
C65 C 1.294(3) 1.559(2) 1.0501(15) 0.039(4) Uani 1 1 d . U . . .
H65A H 1.3607 1.5144 1.0761 0.047 Uiso 1 1 calc R U . . .
H65B H 1.2332 1.5627 1.0798 0.047 Uiso 1 1 calc R U . . .
C66 C 1.340(3) 1.677(2) 1.0475(15) 0.041(4) Uani 1 1 d . U . . .
H66A H 1.4109 1.7055 1.0962 0.049 Uiso 1 1 calc R U . . .
H66B H 1.2762 1.7306 1.0442 0.049 Uiso 1 1 calc R U . . .
C67 C 1.377(3) 1.656(2) 0.9667(14) 0.038(4) Uani 1 1 d . U . . .
H67A H 1.4531 1.6169 0.9743 0.046 Uiso 1 1 calc R U . . .
H67B H 1.3863 1.7269 0.9481 0.046 Uiso 1 1 calc R U . . .
C68 C 1.263(3) 1.577(2) 0.9036(17) 0.037(4) Uani 1 1 d . U . . .
H68A H 1.1948 1.6219 0.8801 0.045 Uiso 1 1 calc R U . . .
H68B H 1.2857 1.5300 0.8586 0.045 Uiso 1 1 calc R U . . .
C69 C 0.811(2) 1.231(2) 0.8828(14) 0.025(3) Uani 1 1 d . U . . .
H69A H 0.8223 1.1531 0.8928 0.030 Uiso 1 1 calc R U . . .
H69B H 0.8218 1.2823 0.9356 0.030 Uiso 1 1 calc R U . . .
C70 C 0.6912(13) 1.2396(12) 0.8223(9) 0.023(3) Uani 1 1 d . U . . .
H70A H 0.6687 1.3184 0.8250 0.027 Uiso 1 1 calc R U . . .
H70B H 0.6270 1.1936 0.8305 0.027 Uiso 1 1 calc R U . . .
C71 C 0.716(2) 1.192(2) 0.7405(16) 0.025(4) Uani 1 1 d . U . . .
H71A H 0.6534 1.2114 0.6923 0.030 Uiso 1 1 calc R U . . .
H71B H 0.7238 1.1104 0.7326 0.030 Uiso 1 1 calc R U . . .
C72 C 0.839(2) 1.260(2) 0.7605(13) 0.023(4) Uani 1 1 d . U . . .
H72A H 0.8870 1.2218 0.7271 0.028 Uiso 1 1 calc R U . . .
H72B H 0.8251 1.3363 0.7484 0.028 Uiso 1 1 calc R U . . .
C79 C 1.0960(12) 1.3592(14) 0.4966(8) 0.041(3) Uani 1 1 d D U . . .
C80 C 0.8830(15) 1.6137(13) 0.6520(9) 0.046(2) Uani 1 1 d D U . . .
C77 C 0.9677(8) 1.5211(7) 0.6489(5) 0.031(2) Uani 1 1 d G U . . .
C76 C 0.9977(9) 1.4853(8) 0.5776(4) 0.034(3) Uani 1 1 d G U . . .
H76 H 0.9676 1.5216 0.5320 0.040 Uiso 1 1 calc R U . . .
C75 C 1.0717(9) 1.3966(8) 0.5731(4) 0.029(2) Uani 1 1 d G U . . .
C74 C 1.1157(8) 1.3436(7) 0.6399(5) 0.028(3) Uani 1 1 d G U . . .
H74 H 1.1663 1.2830 0.6368 0.033 Uiso 1 1 calc R U . . .
C73 C 1.0858(8) 1.3793(7) 0.7111(4) 0.024(2) Uani 1 1 d G U . . .
C78 C 1.0118(8) 1.4681(7) 0.7156(4) 0.029(3) Uani 1 1 d G U . . .
H78 H 0.9913 1.4925 0.7643 0.035 Uiso 1 1 calc R U . . .
N1 N 0.6111(19) 1.0735(16) 0.2909(12) 0.018(3) Uani 1 1 d . U . . .
N2 N 0.579(2) 1.1008(18) 0.3649(13) 0.020(3) Uani 1 1 d . U . . .
N3 N 0.6095(15) 0.8766(15) 0.2258(10) 0.015(3) Uani 1 1 d . U . . .
N4 N 0.643(2) 0.825(2) 0.2880(14) 0.022(3) Uani 1 1 d . U . . .
N5 N 0.4195(16) 0.9656(16) 0.2127(11) 0.013(3) Uani 1 1 d . U . . .
N6 N 0.3817(18) 0.9467(18) 0.2823(11) 0.017(3) Uani 1 1 d . U . . .
N7 N 0.5703(13) 0.8584(12) 0.5288(8) 0.031(3) Uani 1 1 d . U . . .
H7 H 0.6046 0.7941 0.5301 0.037 Uiso 1 1 calc R U . . .
N8 N 1.2611(17) 1.2752(16) 1.0984(12) 0.016(3) Uani 1 1 d . U . . .
N9 N 1.2978(18) 1.2839(18) 1.0370(12) 0.020(3) Uani 1 1 d . U . . .
N10 N 1.0472(15) 1.3640(14) 1.0953(10) 0.013(2) Uani 1 1 d . U . . .
N11 N 1.0249(19) 1.4173(18) 1.0238(13) 0.014(2) Uani 1 1 d . U . . .
N12 N 1.0549(19) 1.1547(16) 1.0181(12) 0.018(3) Uani 1 1 d . U . . .
N13 N 1.0903(19) 1.1295(17) 0.9523(13) 0.015(3) Uani 1 1 d . U . . .
N14 N 1.1268(13) 1.3287(12) 0.7797(7) 0.030(3) Uani 1 1 d . U . . .
H14 H 1.1758 1.2775 0.7690 0.036 Uiso 1 1 calc R U . . .
O1 O 0.4332(18) 0.7229(17) 0.3537(11) 0.026(3) Uani 1 1 d D U . . .
O2 O 0.7675(17) 0.9680(17) 0.4695(11) 0.024(3) Uani 1 1 d . U . . .
O3 O 1.2362(19) 1.5101(17) 0.9589(13) 0.034(4) Uani 1 1 d . U . . .
O4 O 0.8961(16) 1.2647(16) 0.8406(11) 0.020(3) Uani 1 1 d . U . . .
B1 B 0.543(2) 0.978(2) 0.2140(15) 0.015(3) Uani 1 1 d . U . . .
H1 H 0.545(17) 1.016(16) 0.163(11) 0.018 Uiso 1 1 d . U . . .
B2 B 1.119(2) 1.250(2) 1.0913(14) 0.013(3) Uani 1 1 d . U . . .
H2B H 1.121(17) 1.229(16) 1.141(11) 0.016 Uiso 1 1 d . U . . .
F4 F 0.7092(11) 0.7707(10) 0.8157(7) 0.081(4) Uani 1 1 d D U . . .
F5 F 0.6616(18) 0.9522(14) 0.8725(11) 0.094(5) Uani 1 1 d D U . . .
F6 F 0.5636(17) 0.7930(16) 0.8559(12) 0.076(5) Uani 1 1 d D U . . .
F7 F 1.2024(9) 1.3101(11) 0.5063(6) 0.072(3) Uani 1 1 d D U . . .
F8 F 1.0032(13) 1.3150(13) 0.4299(8) 0.068(4) Uani 1 1 d D U . . .
F9 F 1.1316(16) 1.4444(17) 0.4688(11) 0.072(4) Uani 1 1 d D U . . .
F10 F 0.9043(10) 1.6944(8) 0.6164(6) 0.059(3) Uani 1 1 d D U . . .
F11 F 0.8949(15) 1.6619(16) 0.7265(8) 0.071(4) Uani 1 1 d D U . . .
F12 F 0.7691(13) 1.5775(12) 0.6105(11) 0.081(5) Uani 1 1 d D U . . .
Yb1 Yb 0.55243(4) 0.91115(4) 0.39879(3) 0.0189(3) Uani 1 1 d . U . . .
Yb2 Yb 1.11819(4) 1.32455(4) 0.91559(3) 0.0191(3) Uani 1 1 d . U . . .
F1 F 0.372(2) 1.1836(15) 0.6449(15) 0.048(4) Uani 0.55(2) 1 d D U P A 1
F2 F 0.3468(19) 1.1421(17) 0.7540(10) 0.049(4) Uani 0.55(2) 1 d D U P A 1
F3 F 0.258(2) 1.033(2) 0.6291(18) 0.062(5) Uani 0.55(2) 1 d D U P A 1
F1A F 0.435(2) 1.171(2) 0.677(2) 0.046(5) Uani 0.45(2) 1 d D U P A 2
F2A F 0.286(2) 1.101(2) 0.7270(17) 0.059(5) Uani 0.45(2) 1 d D U P A 2
F3A F 0.263(2) 1.093(2) 0.6025(13) 0.057(6) Uani 0.45(2) 1 d D U P A 2
C1_1 C 0.446(4) 0.479(3) 0.705(3) 0.072(8) Uani 0.51(2) 1 d D U P B 1
H1A_1 H 0.5126 0.4950 0.6843 0.108 Uiso 0.51(2) 1 calc R U P B 1
H1B_1 H 0.3928 0.4166 0.6669 0.108 Uiso 0.51(2) 1 calc R U P B 1
H1C_1 H 0.4781 0.4598 0.7591 0.108 Uiso 0.51(2) 1 calc R U P B 1
C2_1 C 0.377(5) 0.577(5) 0.710(2) 0.080(6) Uani 0.51(2) 1 d D U P B 1
H2A_1 H 0.4250 0.6367 0.7556 0.096 Uiso 0.51(2) 1 calc R U P B 1
H2B_1 H 0.3015 0.5584 0.7207 0.096 Uiso 0.51(2) 1 calc R U P B 1
C3_1 C 0.351(4) 0.616(4) 0.633(2) 0.085(6) Uani 0.51(2) 1 d D U P B 1
H3A_1 H 0.3161 0.5526 0.5869 0.102 Uiso 0.51(2) 1 calc R U P B 1
H3B_1 H 0.4252 0.6476 0.6273 0.102 Uiso 0.51(2) 1 calc R U P B 1
C4_1 C 0.264(4) 0.701(3) 0.6339(19) 0.089(6) Uani 0.51(2) 1 d D U P B 1
H4A_1 H 0.1894 0.6685 0.6397 0.107 Uiso 0.51(2) 1 calc R U P B 1
H4B_1 H 0.2984 0.7634 0.6806 0.107 Uiso 0.51(2) 1 calc R U P B 1
C5_1 C 0.237(4) 0.740(3) 0.558(2) 0.093(7) Uani 0.51(2) 1 d D U P B 1
H5A_1 H 0.3078 0.7834 0.5553 0.112 Uiso 0.51(2) 1 calc R U P B 1
H5B_1 H 0.2137 0.6764 0.5105 0.112 Uiso 0.51(2) 1 calc R U P B 1
C6_1 C 0.138(4) 0.810(4) 0.556(2) 0.099(10) Uani 0.51(2) 1 d D U P B 1
H6A_1 H 0.0995 0.7939 0.5960 0.148 Uiso 0.51(2) 1 calc R U P B 1
H6B_1 H 0.0785 0.7954 0.5010 0.148 Uiso 0.51(2) 1 calc R U P B 1
H6C_1 H 0.1679 0.8891 0.5702 0.148 Uiso 0.51(2) 1 calc R U P B 1
C1_2 C 0.545(4) 0.480(4) 0.719(3) 0.085(10) Uani 0.49(2) 1 d D U P B 2
H1A_2 H 0.5025 0.4741 0.7589 0.127 Uiso 0.49(2) 1 calc R U P B 2
H1B_2 H 0.6259 0.5158 0.7474 0.127 Uiso 0.49(2) 1 calc R U P B 2
H1C_2 H 0.5512 0.4045 0.6896 0.127 Uiso 0.49(2) 1 calc R U P B 2
C2_2 C 0.478(4) 0.546(4) 0.661(3) 0.080(6) Uani 0.49(2) 1 d D U P B 2
H2A_2 H 0.4475 0.4991 0.6053 0.120 Uiso 0.49(2) 1 calc R U P B 2
H2B_2 H 0.5305 0.6091 0.6592 0.120 Uiso 0.49(2) 1 calc R U P B 2
C3_2 C 0.377(6) 0.588(6) 0.687(4) 0.079(6) Uani 0.49(2) 1 d D U P B 2
H3A_2 H 0.3230 0.5244 0.6870 0.095 Uiso 0.49(2) 1 calc R U P B 2
H3AB_2 H 0.4076 0.6318 0.7439 0.095 Uiso 0.49(2) 1 calc R U P B 2
C4_2 C 0.313(5) 0.657(6) 0.632(3) 0.083(6) Uani 0.49(2) 1 d D U P B 2
H4A_2 H 0.2713 0.6106 0.5774 0.100 Uiso 0.49(2) 1 calc R U P B 2
H4B_2 H 0.3709 0.7122 0.6246 0.100 Uiso 0.49(2) 1 calc R U P B 2
C5_2 C 0.227(4) 0.715(5) 0.665(3) 0.089(7) Uani 0.49(2) 1 d D U P B 2
H5A_2 H 0.2688 0.7666 0.7172 0.107 Uiso 0.49(2) 1 calc R U P B 2
H5B_2 H 0.1723 0.6610 0.6754 0.107 Uiso 0.49(2) 1 calc R U P B 2
C6_2 C 0.158(5) 0.779(5) 0.605(3) 0.096(9) Uani 0.49(2) 1 d D U P B 2
H6A_2 H 0.1830 0.7622 0.5557 0.144 Uiso 0.49(2) 1 calc R U P B 2
H6B_2 H 0.1730 0.8589 0.6282 0.144 Uiso 0.49(2) 1 calc R U P B 2
H6C_2 H 0.0717 0.7573 0.5909 0.144 Uiso 0.49(2) 1 calc R U P B 2

loop_
_atom_site_aniso_label
_atom_site_aniso_U_11
_atom_site_aniso_U_22
_atom_site_aniso_U_33
_atom_site_aniso_U_23
_atom_site_aniso_U_13
_atom_site_aniso_U_12
C1 0.021(6) 0.015(4) 0.012(5) 0.006(3) -0.004(4) 0.007(4)
C2 0.026(7) 0.024(6) 0.013(5) 0.003(4) -0.004(5) -0.003(5)
C3 0.024(6) 0.021(5) 0.014(5) 0.006(4) -0.001(5) -0.005(5)
C4 0.028(7) 0.034(5) 0.013(5) 0.000(4) -0.005(4) 0.014(5)
C5 0.052(10) 0.042(8) 0.018(8) -0.012(7) 0.010(7) -0.001(7)
C6 0.036(8) 0.033(11) 0.017(7) 0.011(7) -0.012(6) 0.004(7)
C7 0.067(13) 0.035(6) 0.018(9) 0.000(5) -0.016(9) 0.021(6)
C8 0.039(11) 0.028(11) 0.025(8) 0.008(7) 0.012(8) -0.004(9)
C9 0.026(6) 0.022(4) 0.018(4) 0.001(3) 0.011(3) 0.004(3)
C10 0.037(7) 0.031(6) 0.024(4) 0.007(4) 0.019(4) 0.014(5)
C11 0.036(6) 0.030(6) 0.018(4) 0.004(3) 0.020(4) 0.013(4)
C12 0.030(3) 0.028(3) 0.028(3) 0.0065(14) 0.0086(14) 0.0029(13)
C13 0.031(5) 0.028(5) 0.027(3) 0.007(2) 0.008(2) 0.004(3)
C14 0.037(4) 0.032(4) 0.035(4) 0.006(2) 0.010(3) 0.002(2)
C15 0.032(3) 0.035(5) 0.034(4) 0.006(3) 0.009(2) 0.004(2)
C16 0.034(11) 0.042(11) 0.020(5) 0.010(6) 0.018(6) 0.010(9)
C17 0.022(4) 0.019(7) 0.015(4) 0.003(4) 0.010(3) 0.002(3)
C18 0.020(5) 0.020(8) 0.015(5) 0.003(4) 0.009(3) 0.005(5)
C19 0.018(4) 0.010(7) 0.008(4) -0.002(4) 0.006(3) 0.005(4)
C20 0.029(5) 0.026(7) 0.022(5) 0.008(5) 0.017(4) 0.006(5)
C21 0.037(9) 0.043(12) 0.025(6) 0.016(6) 0.015(6) 0.000(8)
C22 0.054(11) 0.034(7) 0.028(11) 0.014(6) 0.030(9) 0.018(7)
C23 0.032(6) 0.035(8) 0.047(10) 0.001(7) 0.019(6) 0.000(6)
C24 0.028(11) 0.045(14) 0.012(5) 0.009(6) 0.010(6) 0.006(10)
C25 0.041(8) 0.023(6) 0.017(5) 0.007(4) 0.008(5) -0.001(5)
C26 0.064(9) 0.029(6) 0.035(7) 0.009(5) 0.018(6) -0.011(6)
C27 0.058(9) 0.041(8) 0.034(7) 0.011(5) 0.016(6) -0.007(6)
C28 0.050(8) 0.028(6) 0.027(6) 0.015(5) 0.015(6) 0.003(6)
C29 0.032(5) 0.057(10) 0.021(6) 0.003(6) 0.013(4) -0.008(5)
C30 0.045(6) 0.081(9) 0.029(6) 0.001(6) 0.009(5) -0.021(6)
C31 0.031(6) 0.055(10) 0.026(6) -0.001(6) 0.008(4) -0.002(6)
C32 0.029(6) 0.042(9) 0.014(5) 0.003(5) 0.005(4) 0.005(6)
C33 0.036(5) 0.026(5) 0.024(4) 0.004(3) 0.013(3) -0.006(4)
C34 0.037(6) 0.036(6) 0.026(4) 0.007(4) 0.017(4) 0.000(5)
C35 0.049(6) 0.041(5) 0.030(4) 0.006(3) 0.024(4) -0.001(4)
C36 0.045(6) 0.039(5) 0.025(4) -0.001(4) 0.018(4) -0.002(5)
C37 0.036(5) 0.034(5) 0.027(4) -0.002(3) 0.015(3) -0.008(4)
C38 0.034(5) 0.028(5) 0.023(4) 0.002(4) 0.011(4) -0.004(4)
C39 0.073(6) 0.068(6) 0.032(5) 0.017(4) 0.027(4) 0.013(5)
C40 0.035(5) 0.035(5) 0.048(6) -0.006(4) 0.015(4) -0.005(4)
C41 0.021(4) 0.024(8) 0.023(5) 0.004(5) 0.005(3) 0.000(4)
C42 0.020(5) 0.024(9) 0.022(5) 0.003(5) 0.003(3) -0.003(5)
C43 0.020(5) 0.019(8) 0.020(4) 0.005(4) 0.002(3) -0.001(4)
C44 0.024(5) 0.045(8) 0.027(6) 0.008(5) 0.010(4) 0.002(5)
C45 0.030(10) 0.048(8) 0.024(11) 0.008(6) 0.009(8) 0.005(6)
C46 0.042(9) 0.064(10) 0.042(10) -0.009(8) 0.029(8) -0.017(8)
C47 0.027(9) 0.039(10) 0.026(6) 0.006(6) 0.014(6) 0.004(8)
C48 0.020(10) 0.006(9) 0.021(5) 0.003(5) 0.004(5) 0.004(7)
C49 0.016(3) 0.016(2) 0.016(2) 0.0028(12) 0.0051(13) 0.0011(13)
C50 0.016(3) 0.016(3) 0.016(2) 0.0034(13) 0.0051(14) 0.0019(14)
C51 0.013(3) 0.014(3) 0.014(3) 0.0029(13) 0.0049(15) 0.0007(13)
C52 0.021(3) 0.019(3) 0.019(2) 0.0045(13) 0.0058(13) 0.0023(12)
C53 0.024(4) 0.019(4) 0.018(3) 0.005(2) 0.006(3) 0.003(3)
C54 0.022(3) 0.022(4) 0.022(4) 0.004(3) 0.006(2) 0.002(2)
C55 0.028(4) 0.022(3) 0.027(4) 0.004(2) 0.007(3) 0.002(2)
C56 0.044(12) 0.020(9) 0.020(4) 0.009(5) 0.020(6) 0.011(9)
C57 0.025(6) 0.016(4) 0.020(5) 0.001(4) 0.003(5) 0.001(4)
C58 0.029(7) 0.025(6) 0.024(6) 0.001(4) 0.005(5) -0.006(5)
C59 0.022(6) 0.023(5) 0.023(6) 0.003(4) 0.005(5) -0.007(5)
C60 0.039(7) 0.031(6) 0.024(5) -0.007(4) 0.009(5) 0.002(5)
C61 0.055(9) 0.045(10) 0.043(11) -0.015(8) 0.026(8) -0.009(7)
C62 0.041(8) 0.022(10) 0.019(7) -0.005(7) 0.010(6) -0.001(6)
C63 0.065(11) 0.039(7) 0.022(9) -0.010(6) 0.008(8) 0.017(7)
C64 0.023(10) 0.049(14) 0.023(7) -0.004(7) 0.005(8) -0.020(9)
C65 0.061(9) 0.022(7) 0.035(6) -0.001(4) 0.021(6) -0.014(6)
C66 0.065(9) 0.021(7) 0.040(7) -0.003(5) 0.029(6) -0.014(6)
C67 0.057(9) 0.023(7) 0.038(7) 0.000(5) 0.025(6) -0.009(6)
C68 0.055(9) 0.023(6) 0.038(7) 0.000(5) 0.024(6) -0.007(6)
C69 0.024(4) 0.034(8) 0.022(6) 0.013(5) 0.009(4) 0.003(4)
C70 0.025(5) 0.021(6) 0.024(5) 0.011(4) 0.007(4) 0.003(4)
C71 0.022(6) 0.031(7) 0.022(6) 0.008(4) 0.004(4) 0.002(5)
C72 0.024(5) 0.031(8) 0.016(5) 0.009(4) 0.004(3) 0.002(5)
C79 0.036(4) 0.070(6) 0.014(4) -0.002(3) 0.008(3) -0.009(4)
C80 0.049(5) 0.047(4) 0.045(5) 0.012(3) 0.017(4) 0.017(4)
C77 0.036(5) 0.037(5) 0.019(4) 0.006(3) 0.008(4) 0.003(4)
C76 0.036(6) 0.043(5) 0.020(4) 0.003(4) 0.009(4) -0.003(4)
C75 0.030(5) 0.040(5) 0.015(3) 0.001(3) 0.006(3) -0.008(4)
C74 0.030(6) 0.036(5) 0.013(3) -0.001(3) 0.005(4) -0.007(5)
C73 0.031(5) 0.024(5) 0.014(3) -0.002(3) 0.006(3) -0.011(4)
C78 0.040(6) 0.029(5) 0.014(4) -0.001(3) 0.005(4) -0.003(4)
N1 0.025(6) 0.016(5) 0.014(4) 0.001(3) 0.007(4) -0.001(4)
N2 0.026(6) 0.019(3) 0.014(4) 0.003(3) 0.006(4) 0.002(3)
N3 0.022(5) 0.017(4) 0.011(4) 0.002(3) 0.011(3) 0.005(4)
N4 0.032(6) 0.023(4) 0.015(4) 0.006(3) 0.012(4) 0.007(4)
N5 0.018(4) 0.015(6) 0.008(4) 0.002(4) 0.006(3) 0.002(3)
N6 0.022(4) 0.022(7) 0.011(4) 0.005(4) 0.009(3) 0.002(3)
N7 0.039(7) 0.033(6) 0.023(3) 0.005(3) 0.012(3) -0.003(5)
N8 0.018(4) 0.012(6) 0.016(4) 0.003(4) 0.003(3) -0.001(3)
N9 0.021(4) 0.022(7) 0.018(4) 0.006(4) 0.005(3) 0.000(3)
N10 0.016(5) 0.012(4) 0.014(3) 0.006(2) 0.006(3) 0.002(3)
N11 0.017(5) 0.014(4) 0.012(3) 0.006(3) 0.005(3) 0.001(3)
N12 0.019(5) 0.018(4) 0.014(4) -0.001(3) 0.004(4) -0.003(4)
N13 0.017(6) 0.015(3) 0.013(4) 0.004(3) 0.002(4) 0.005(3)
N14 0.037(6) 0.035(6) 0.017(3) 0.003(3) 0.010(3) -0.006(5)
O1 0.040(7) 0.023(4) 0.017(5) 0.008(3) 0.007(4) -0.001(4)
O2 0.024(3) 0.034(8) 0.014(5) 0.004(4) 0.006(3) -0.001(3)
O3 0.047(7) 0.022(4) 0.035(6) -0.001(4) 0.021(5) -0.005(4)
O4 0.022(3) 0.026(7) 0.016(5) 0.009(4) 0.005(3) 0.002(3)
B1 0.018(4) 0.015(4) 0.013(5) 0.002(3) 0.008(3) 0.001(3)
B2 0.017(4) 0.012(4) 0.010(5) 0.004(3) 0.002(3) 0.001(3)
F4 0.112(7) 0.106(7) 0.051(6) 0.040(6) 0.047(6) 0.055(6)
F5 0.119(11) 0.090(6) 0.083(8) -0.021(6) 0.066(8) -0.017(6)
F6 0.104(9) 0.083(8) 0.073(10) 0.039(7) 0.060(8) 0.025(7)
F7 0.051(5) 0.127(8) 0.038(5) 0.008(5) 0.018(4) 0.020(5)
F8 0.051(6) 0.115(10) 0.020(4) -0.011(5) -0.002(4) -0.024(6)
F9 0.075(9) 0.096(7) 0.053(7) 0.025(6) 0.024(6) -0.015(6)
F10 0.081(7) 0.047(5) 0.059(6) 0.017(4) 0.032(5) 0.022(4)
F11 0.093(9) 0.070(8) 0.049(5) 0.009(4) 0.024(4) 0.030(6)
F12 0.050(5) 0.032(6) 0.138(12) 0.013(7) -0.003(5) 0.021(4)
Yb1 0.0246(7) 0.0187(7) 0.0145(7) 0.0030(5) 0.0077(6) 0.0037(6)
Yb2 0.0258(8) 0.0180(7) 0.0145(7) 0.0038(5) 0.0076(6) 0.0043(6)
F1 0.043(11) 0.039(7) 0.068(10) 0.004(6) 0.031(8) 0.007(6)
F2 0.043(10) 0.051(9) 0.048(6) -0.007(5) 0.017(5) 0.005(8)
F3 0.050(7) 0.047(8) 0.072(10) -0.003(7) 0.003(6) -0.016(6)
F1A 0.034(7) 0.040(8) 0.059(11) 0.004(7) 0.010(7) -0.006(6)
F2A 0.055(9) 0.066(12) 0.067(9) 0.010(8) 0.035(8) 0.009(8)
F3A 0.052(9) 0.050(12) 0.056(7) -0.001(6) 0.005(6) -0.005(8)
C1_1 0.047(14) 0.069(14) 0.085(17) -0.017(11) 0.018(13) -0.025(10)
C2_1 0.059(13) 0.076(13) 0.083(13) -0.023(9) 0.011(10) -0.017(9)
C3_1 0.068(13) 0.079(13) 0.083(13) -0.022(9) 0.008(10) -0.023(9)
C4_1 0.072(13) 0.083(14) 0.084(13) -0.024(10) 0.006(11) -0.019(9)
C5_1 0.080(14) 0.086(14) 0.085(13) -0.023(10) 0.007(11) -0.018(10)
C6_1 0.085(15) 0.096(18) 0.08(2) -0.031(15) -0.001(14) -0.011(13)
C1_2 0.072(18) 0.067(17) 0.083(17) -0.025(13) -0.001(14) -0.018(13)
C2_2 0.060(13) 0.074(14) 0.082(14) -0.021(10) 0.009(11) -0.015(9)
C3_2 0.060(13) 0.072(13) 0.081(13) -0.023(9) 0.009(10) -0.017(8)
C4_2 0.069(13) 0.073(13) 0.082(13) -0.023(9) 0.006(10) -0.015(8)
C5_2 0.073(13) 0.083(14) 0.085(14) -0.024(10) 0.008(11) -0.010(9)
C6_2 0.090(18) 0.077(16) 0.084(16) -0.029(12) -0.001(13) -0.010(12)

loop_
_atom_type_symbol
_atom_type_description
_atom_type_scat_dispersion_real
_atom_type_scat_dispersion_imag
_atom_type_scat_source
C C 0.0033 0.0016 'International Tables Vol C Tables 4.2.6.8 and 6.1.1.4'
H H 0.0000 0.0000 'International Tables Vol C Tables 4.2.6.8 and 6.1.1.4'
N N 0.0061 0.0033 'International Tables Vol C Tables 4.2.6.8 and 6.1.1.4'
O O 0.0106 0.0060 'International Tables Vol C Tables 4.2.6.8 and 6.1.1.4'
B B 0.0013 0.0007 'International Tables Vol C Tables 4.2.6.8 and 6.1.1.4'
F F 0.0171 0.0103 'International Tables Vol C Tables 4.2.6.8 and 6.1.1.4'
Yb Yb -0.3850 5.5486 'International Tables Vol C Tables 4.2.6.8 and 6.1.1.4'

loop_
_geom_angle_atom_site_label_1
_geom_angle_atom_site_label_2
_geom_angle_atom_site_label_3
_geom_angle
_geom_angle_site_symmetry_1
_geom_angle_site_symmetry_3
_geom_angle_publ_flag
N2 C1 C2 111(2) . . ?
N2 C1 C4 124(2) . . ?
C2 C1 C4 124(2) . . ?
C1 C2 C3 105(2) . . ?
N1 C3 C2 108(2) . . ?
N1 C3 C8 121(2) . . ?
C2 C3 C8 130(2) . . ?
C1 C4 C6 110(2) . . ?
C1 C4 C7 110(2) . . ?
C6 C4 C7 99(2) . . ?
C1 C4 C5 108(2) . . ?
C6 C4 C5 105(2) . . ?
C7 C4 C5 123.6(19) . . ?
N4 C9 C12 132.8(19) . . ?
N4 C9 C10 103(2) . . ?
C12 C9 C10 124(2) . . ?
C11 C10 C9 107(2) . . ?
C10 C11 C16 133(2) . . ?
C10 C11 N3 110(2) . . ?
C16 C11 N3 117.1(18) . . ?
C9 C12 C15 110.4(18) . . ?
C9 C12 C13 108.0(18) . . ?
C15 C12 C13 101.2(16) . . ?
C9 C12 C14 110.2(18) . . ?
C15 C12 C14 108.7(17) . . ?
C13 C12 C14 117.8(18) . . ?
C18 C17 N6 112(2) . . ?
C18 C17 C20 126(3) . . ?
N6 C17 C20 122(2) . . ?
C17 C18 C19 108(2) . . ?
N5 C19 C18 107(2) . . ?
N5 C19 C24 124.1(19) . . ?
C18 C19 C24 129(2) . . ?
C22 C20 C17 109(2) . . ?
C22 C20 C21 106(2) . . ?
C17 C20 C21 109(2) . . ?
C22 C20 C23 100(2) . . ?
C17 C20 C23 112(2) . . ?
C21 C20 C23 119(2) . . ?
O1 C25 C26 108.8(17) . . ?
C27 C26 C25 103.7(16) . . ?
C28 C27 C26 100.2(19) . . ?
C27 C28 O1 112(2) . . ?
O2 C29 C30 110.2(19) . . ?
C29 C30 C31 104.6(19) . . ?
C32 C31 C30 108(2) . . ?
C31 C32 O2 106(2) . . ?
C34 C33 C38 120.0 . . ?
C34 C33 N7 123.6(8) . . ?
C38 C33 N7 116.4(8) . . ?
C33 C34 C35 120.0 . . ?
C36 C35 C34 120.0 . . ?
C36 C35 C39 116.8(8) . . ?
C34 C35 C39 123.0(8) . . ?
C37 C36 C35 120.0 . . ?
C36 C37 C38 120.0 . . ?
C36 C37 C40 120.6(8) . . ?
C38 C37 C40 119.3(8) . . ?
C37 C38 C33 120.0 . . ?
F6 C39 F4 98.8(14) . . ?
F6 C39 F5 106.7(16) . . ?
F4 C39 F5 121.5(18) . . ?
F6 C39 C35 120.4(16) . . ?
F4 C39 C35 112.3(12) . . ?
F5 C39 C35 98.6(14) . . ?
F3 C40 F1 114.9(18) . . ?
F2A C40 F1A 130(2) . . ?
F2A C40 F3A 104(2) . . ?
F1A C40 F3A 106.6(19) . . ?
F3 C40 F2 117.2(18) . . ?
F1 C40 F2 107.9(18) . . ?
F3 C40 C37 90.6(17) . . ?
F1 C40 C37 114.0(14) . . ?
F2A C40 C37 115.6(16) . . ?
F1A C40 C37 88.4(18) . . ?
F3A C40 C37 111.0(15) . . ?
F2 C40 C37 111.6(13) . . ?
N9 C41 C42 108(2) . . ?
N9 C41 C44 124(3) . . ?
C42 C41 C44 128(3) . . ?
C43 C42 C41 105(2) . . ?
C42 C43 N8 109(2) . . ?
C42 C43 C48 128(2) . . ?
N8 C43 C48 124(2) . . ?
C41 C44 C47 114(3) . . ?
C41 C44 C46 108(3) . . ?
C47 C44 C46 99(2) . . ?
C41 C44 C45 106(3) . . ?
C47 C44 C45 111(3) . . ?
C46 C44 C45 120(3) . . ?
C50 C49 N11 114(2) . . ?
C50 C49 C52 128(2) . . ?
N11 C49 C52 118.3(16) . . ?
C49 C50 C51 105(2) . . ?
N10 C51 C50 106(2) . . ?
N10 C51 C56 130.4(18) . . ?
C50 C51 C56 123.9(18) . . ?
C55 C52 C54 108.6(15) . . ?
C55 C52 C53 103.0(15) . . ?
C54 C52 C53 116.9(15) . . ?
C55 C52 C49 107.1(15) . . ?
C54 C52 C49 107.4(15) . . ?
C53 C52 C49 113.3(15) . . ?
N13 C57 C58 108(2) . . ?
N13 C57 C60 120(2) . . ?
C58 C57 C60 131(2) . . ?
C59 C58 C57 108(3) . . ?
C58 C59 N12 108(3) . . ?
C58 C59 C64 127(3) . . ?
N12 C59 C64 125(3) . . ?
C61 C60 C63 94.0(19) . . ?
C61 C60 C62 115(2) . . ?
C63 C60 C62 119(2) . . ?
C61 C60 C57 112(2) . . ?
C63 C60 C57 105.9(18) . . ?
C62 C60 C57 109(2) . . ?
O3 C65 C66 101.7(17) . . ?
C65 C66 C67 102.4(17) . . ?
C66 C67 C68 101.7(19) . . ?
O3 C68 C67 100(2) . . ?
C70 C69 O4 102.0(16) . . ?
C69 C70 C71 101.0(16) . . ?
C70 C71 C72 96.7(18) . . ?
O4 C72 C71 107(2) . . ?
F9 C79 F8 98.9(14) . . ?
F9 C79 F7 93.5(14) . . ?
F8 C79 F7 116.8(14) . . ?
F9 C79 C75 111.6(14) . . ?
F8 C79 C75 118.5(13) . . ?
F7 C79 C75 113.1(11) . . ?
F11 C80 F10 104.9(15) . . ?
F11 C80 F12 111.8(15) . . ?
F10 C80 F12 104.1(15) . . ?
F11 C80 C77 111.8(14) . . ?
F10 C80 C77 112.4(12) . . ?
F12 C80 C77 111.4(13) . . ?
C76 C77 C78 120.0 . . ?
C76 C77 C80 119.7(8) . . ?
C78 C77 C80 120.2(8) . . ?
C75 C76 C77 120.0 . . ?
C76 C75 C74 120.0 . . ?
C76 C75 C79 118.0(9) . . ?
C74 C75 C79 121.9(9) . . ?
C73 C74 C75 120.0 . . ?
C74 C73 C78 120.0 . . ?
C74 C73 N14 122.3(8) . . ?
C78 C73 N14 117.7(8) . . ?
C73 C78 C77 120.0 . . ?
C3 N1 N2 107(2) . . ?
C3 N1 B1 126(2) . . ?
N2 N1 B1 125(2) . . ?
C1 N2 N1 108.0(19) . . ?
C1 N2 Yb1 135.3(16) . . ?
N1 N2 Yb1 102.5(15) . . ?
N4 N3 B1 132.0(18) . . ?
N4 N3 C11 103.1(17) . . ?
B1 N3 C11 124.7(18) . . ?
N3 N4 C9 115(2) . . ?
N3 N4 Yb1 110.0(14) . . ?
C9 N4 Yb1 133.8(16) . . ?
C19 N5 B1 125.6(19) . . ?
C19 N5 N6 109.5(17) . . ?
B1 N5 N6 124.9(19) . . ?
C17 N6 N5 103.8(17) . . ?
C17 N6 Yb1 143.2(17) . . ?
N5 N6 Yb1 112.7(13) . . ?
C33 N7 Yb1 143.2(10) . . ?
N9 N8 C43 109.5(19) . . ?
N9 N8 B2 124.1(19) . . ?
C43 N8 B2 125.3(19) . . ?
N8 N9 C41 109(2) . . ?
N8 N9 Yb2 110.0(15) . . ?
C41 N9 Yb2 139.5(19) . . ?
C51 N10 N11 115.9(18) . . ?
C51 N10 B2 128.8(18) . . ?
N11 N10 B2 115.2(16) . . ?
C49 N11 N10 98.7(17) . . ?
C49 N11 Yb2 146.4(15) . . ?
N10 N11 Yb2 114.9(12) . . ?
C59 N12 N13 111(2) . . ?
C59 N12 B2 125(2) . . ?
N13 N12 B2 123(2) . . ?
C57 N13 N12 105(2) . . ?
C57 N13 Yb2 138.4(16) . . ?
N12 N13 Yb2 103.0(15) . . ?
C73 N14 Yb2 145.4(10) . . ?
C25 O1 C28 103.4(19) . . ?
C25 O1 Yb1 127.6(14) . . ?
C28 O1 Yb1 128.9(15) . . ?
C29 O2 C32 105.1(19) . . ?
C29 O2 Yb1 127.1(14) . . ?
C32 O2 Yb1 127.3(15) . . ?
C68 O3 C65 114.4(19) . . ?
C68 O3 Yb2 125.6(15) . . ?
C65 O3 Yb2 119.8(14) . . ?
C72 O4 C69 110.7(19) . . ?
C72 O4 Yb2 126.4(16) . . ?
C69 O4 Yb2 122.9(13) . . ?
N5 B1 N3 113(2) . . ?
N5 B1 N1 107.7(19) . . ?
N3 B1 N1 106.2(18) . . ?
N12 B2 N10 114.5(18) . . ?
N12 B2 N8 112.4(19) . . ?
N10 B2 N8 112.0(18) . . ?
N7 Yb1 O2 81.0(6) . . ?
N7 Yb1 N6 134.7(6) . . ?
O2 Yb1 N6 140.9(7) . . ?
N7 Yb1 N2 130.1(6) . . ?
O2 Yb1 N2 76.0(7) . . ?
N6 Yb1 N2 68.2(7) . . ?
N7 Yb1 O1 78.4(5) . . ?
O2 Yb1 O1 133.1(6) . . ?
N6 Yb1 O1 78.6(7) . . ?
N2 Yb1 O1 146.2(6) . . ?
N7 Yb1 N4 129.2(6) . . ?
O2 Yb1 N4 79.9(7) . . ?
N6 Yb1 N4 84.5(7) . . ?
N2 Yb1 N4 89.3(7) . . ?
O1 Yb1 N4 81.4(7) . . ?
N14 Yb2 O3 86.5(6) . . ?
N14 Yb2 O4 83.8(5) . . ?
O3 Yb2 O4 133.2(6) . . ?
N14 Yb2 N11 142.9(5) . . ?
O3 Yb2 N11 80.7(7) . . ?
O4 Yb2 N11 80.3(7) . . ?
N14 Yb2 N9 125.0(6) . . ?
O3 Yb2 N9 79.5(7) . . ?
O4 Yb2 N9 140.9(6) . . ?
N11 Yb2 N9 86.7(7) . . ?
N14 Yb2 N13 117.7(6) . . ?
O3 Yb2 N13 146.1(7) . . ?
O4 Yb2 N13 76.1(6) . . ?
N11 Yb2 N13 90.5(7) . . ?
N9 Yb2 N13 67.3(7) . . ?
C1_1 C2_1 C3_1 107.8(18) . . ?
C2_1 C3_1 C4_1 107.1(17) . . ?
C5_1 C4_1 C3_1 107.6(18) . . ?
C6_1 C5_1 C4_1 105.1(17) . . ?
C1_2 C2_2 C3_2 107.7(18) . . ?
C4_2 C3_2 C2_2 107.9(18) . . ?
C3_2 C4_2 C5_2 108.6(19) . . ?
C4_2 C5_2 C6_2 107.4(18) . . ?

loop_
_geom_bond_atom_site_label_1
_geom_bond_atom_site_label_2
_geom_bond_distance
_geom_bond_site_symmetry_2
_geom_bond_publ_flag
C1 N2 1.37(3) . ?
C1 C2 1.40(3) . ?
C1 C4 1.44(4) . ?
C2 C3 1.47(3) . ?
C3 N1 1.39(3) . ?
C3 C8 1.58(4) . ?
C4 C6 1.54(2) . ?
C4 C7 1.61(3) . ?
C4 C5 1.62(3) . ?
C9 N4 1.35(3) . ?
C9 C12 1.43(3) . ?
C9 C10 1.53(3) . ?
C10 C11 1.26(3) . ?
C11 C16 1.41(3) . ?
C11 N3 1.52(2) . ?
C12 C15 1.50(2) . ?
C12 C13 1.51(3) . ?
C12 C14 1.52(3) . ?
C17 C18 1.35(3) . ?
C17 N6 1.37(3) . ?
C17 C20 1.55(3) . ?
C18 C19 1.42(3) . ?
C19 N5 1.36(3) . ?
C19 C24 1.54(3) . ?
C20 C22 1.52(3) . ?
C20 C21 1.55(3) . ?
C20 C23 1.57(3) . ?
C25 O1 1.40(3) . ?
C25 C26 1.48(2) . ?
C26 C27 1.48(2) . ?
C27 C28 1.41(3) . ?
C28 O1 1.43(3) . ?
C29 O2 1.44(3) . ?
C29 C30 1.47(3) . ?
C30 C31 1.54(3) . ?
C31 C32 1.48(4) . ?
C32 O2 1.56(3) . ?
C33 C34 1.3900 . ?
C33 C38 1.3900 . ?
C33 N7 1.403(14) . ?
C34 C35 1.3900 . ?
C35 C36 1.3900 . ?
C35 C39 1.478(18) . ?
C36 C37 1.3900 . ?
C37 C38 1.3900 . ?
C37 C40 1.476(18) . ?
C39 F6 1.312(16) . ?
C39 F4 1.357(15) . ?
C39 F5 1.386(16) . ?
C40 F3 1.288(17) . ?
C40 F1 1.291(17) . ?
C40 F2A 1.307(18) . ?
C40 F1A 1.310(18) . ?
C40 F3A 1.346(18) . ?
C40 F2 1.368(16) . ?
C41 N9 1.33(3) . ?
C41 C42 1.44(3) . ?
C41 C44 1.47(4) . ?
C42 C43 1.32(3) . ?
C43 N8 1.39(3) . ?
C43 C48 1.42(3) . ?
C44 C47 1.52(4) . ?
C44 C46 1.52(4) . ?
C44 C45 1.55(4) . ?
C49 C50 1.30(3) . ?
C49 N11 1.35(3) . ?
C49 C52 1.60(3) . ?
C50 C51 1.47(3) . ?
C51 N10 1.19(2) . ?
C51 C56 1.57(3) . ?
C52 C55 1.54(2) . ?
C52 C54 1.56(2) . ?
C52 C53 1.56(3) . ?
C57 N13 1.31(3) . ?
C57 C58 1.39(3) . ?
C57 C60 1.61(4) . ?
C58 C59 1.26(4) . ?
C59 N12 1.32(3) . ?
C59 C64 1.44(4) . ?
C60 C61 1.45(2) . ?
C60 C63 1.50(2) . ?
C60 C62 1.51(2) . ?
C65 O3 1.53(3) . ?
C65 C66 1.54(3) . ?
C66 C67 1.57(3) . ?
C67 C68 1.61(3) . ?
C68 O3 1.47(3) . ?
C69 C70 1.49(3) . ?
C69 O4 1.50(3) . ?
C70 C71 1.55(3) . ?
C71 C72 1.55(3) . ?
C72 O4 1.34(3) . ?
C79 F9 1.331(16) . ?
C79 F8 1.344(14) . ?
C79 F7 1.355(14) . ?
C79 C75 1.445(15) . ?
C80 F11 1.293(16) . ?
C80 F10 1.306(15) . ?
C80 F12 1.329(16) . ?
C80 C77 1.505(17) . ?
C77 C76 1.3900 . ?
C77 C78 1.3900 . ?
C76 C75 1.3900 . ?
C75 C74 1.3900 . ?
C74 C73 1.3900 . ?
C73 C78 1.3900 . ?
C73 N14 1.395(14) . ?
N1 N2 1.44(3) . ?
N1 B1 1.60(3) . ?
N2 Yb1 2.51(2) . ?
N3 N4 1.31(3) . ?
N3 B1 1.47(3) . ?
N4 Yb1 2.55(2) . ?
N5 B1 1.44(3) . ?
N5 N6 1.46(2) . ?
N6 Yb1 2.469(18) . ?
N7 Yb1 2.411(12) . ?
N8 N9 1.29(3) . ?
N8 B2 1.64(3) . ?
N9 Yb2 2.599(19) . ?
N10 N11 1.46(2) . ?
N10 B2 1.63(3) . ?
N11 Yb2 2.56(2) . ?
N12 N13 1.32(3) . ?
N12 B2 1.55(3) . ?
N13 Yb2 2.60(2) . ?
N14 Yb2 2.411(12) . ?
O1 Yb1 2.53(2) . ?
O2 Yb1 2.459(18) . ?
O3 Yb2 2.50(2) . ?
O4 Yb2 2.546(17) . ?
C1_1 C2_1 1.440(17) . ?
C2_1 C3_1 1.440(16) . ?
C3_1 C4_1 1.448(16) . ?
C4_1 C5_1 1.438(17) . ?
C5_1 C6_1 1.435(17) . ?
C1_2 C2_2 1.441(17) . ?
C2_2 C3_2 1.446(16) . ?
C3_2 C4_2 1.438(16) . ?
C4_2 C5_2 1.440(17) . ?
C5_2 C6_2 1.444(17) . ?
